data_2232978
loop_
_publ_author_name
'Wang, Yan-zhi'
'Zhang, Jun'
'Yang, Huai-xia'
'Meng, Xiang-ru'

_publ_section_title
;
 A new Ag^I^ complex based on
 1-[(1<i>H</i>-benzimidazol-1-yl)methyl]-1<i>H</i>-1,2,4-triazole
;
_journal_coeditor_code VM2136
_journal_issue 12
_journal_name_full 'Acta Crystallographica Section E'
_journal_page_first m1788
_journal_paper_doi 10.1107/S1600536811048501
_journal_volume 67
_journal_year 2011
_chemical_formula_iupac '[Ag2 (C10 H9 N5)2] (N O3)2'
_chemical_formula_moiety 'C20 H18 Ag2 N10 2+, 2(N O3 -)'
_chemical_formula_sum 'C20 H18 Ag2 N12 O6'
_chemical_formula_weight 738.20
_chemical_name_systematic
;
bis{\m-1-[(1<i>H</i>-benzimidazol-1-yl)methyl]-1<i>H</i>-1,2,4-
triazole}disilver(I) dinitrate
;
_space_group_IT_number 14
_symmetry_cell_setting monoclinic
_symmetry_space_group_name_Hall '-P 2ybc'
_symmetry_space_group_name_H-M 'P 1 21/c 1'
_atom_sites_solution_hydrogens geom
_atom_sites_solution_primary direct
_atom_sites_solution_secondary difmap
_audit_creation_method SHELXL-97
_cell_angle_alpha 90.00
_cell_angle_beta 114.56(3)
_cell_angle_gamma 90.00
_cell_formula_units_Z 2
_cell_length_a 9.4947(19)
_cell_length_b 13.569(3)
_cell_length_c 10.174(2)
_cell_measurement_reflns_used 3140
_cell_measurement_temperature 293(2)
_cell_measurement_theta_max 27.8644
_cell_measurement_theta_min 2.3584
_cell_volume 1192.2(5)
_computing_cell_refinement 'CrystalClear (Rigaku/MSC, 2006)'
_computing_data_collection 'CrystalClear (Rigaku/MSC, 2006)'
_computing_data_reduction 'CrystalClear (Rigaku/MSC, 2006)'
_computing_molecular_graphics 'SHELXTL (Sheldrick, 2008)'
_computing_publication_material 'SHELXTL (Sheldrick, 2008)'
_computing_structure_refinement 'SHELXL97 (Sheldrick, 2008)'
_computing_structure_solution 'SHELXS97 (Sheldrick, 2008)'
_diffrn_ambient_temperature 293(2)
_diffrn_detector_area_resol_mean 28.5714
_diffrn_measured_fraction_theta_full 1.000
_diffrn_measured_fraction_theta_max 1.000
_diffrn_measurement_device_type 'Rigaku Saturn'
_diffrn_measurement_method \w
_diffrn_radiation_monochromator graphite
_diffrn_radiation_source 'fine-focus sealed tube'
_diffrn_radiation_type MoK\a
_diffrn_radiation_wavelength 0.71073
_diffrn_reflns_av_R_equivalents 0.0337
_diffrn_reflns_av_sigmaI/netI 0.0284
_diffrn_reflns_limit_h_max 10
_diffrn_reflns_limit_h_min -11
_diffrn_reflns_limit_k_max 16
_diffrn_reflns_limit_k_min -16
_diffrn_reflns_limit_l_max 11
_diffrn_reflns_limit_l_min -12
_diffrn_reflns_number 9572
_diffrn_reflns_theta_full 25.25
_diffrn_reflns_theta_max 25.25
_diffrn_reflns_theta_min 2.36
_exptl_absorpt_coefficient_mu 1.710
_exptl_absorpt_correction_T_max 0.7958
_exptl_absorpt_correction_T_min 0.7371
_exptl_absorpt_correction_type multi-scan
_exptl_absorpt_process_details '(CrystalClear; Rigaku/MSC, 2006)'
_exptl_crystal_colour Colourless
_exptl_crystal_density_diffrn 2.057
_exptl_crystal_density_method 'not measured'
_exptl_crystal_description Prism
_exptl_crystal_F_000 728
_exptl_crystal_size_max 0.19
_exptl_crystal_size_mid 0.17
_exptl_crystal_size_min 0.14
_refine_diff_density_max 0.699
_refine_diff_density_min -0.278
_refine_ls_extinction_method none
_refine_ls_goodness_of_fit_ref 1.086
_refine_ls_hydrogen_treatment constr
_refine_ls_matrix_type full
_refine_ls_number_parameters 181
_refine_ls_number_reflns 2158
_refine_ls_number_restraints 0
_refine_ls_restrained_S_all 1.086
_refine_ls_R_factor_all 0.0490
_refine_ls_R_factor_gt 0.0425
_refine_ls_shift/su_max 0.001
_refine_ls_shift/su_mean 0.000
_refine_ls_structure_factor_coef Fsqd
_refine_ls_weighting_details 'calc w=1/[\s^2^(Fo^2^)+(0.0419P)^2^+1.7006P] where P=(Fo^2^+2Fc^2^)/3'
_refine_ls_weighting_scheme calc
_refine_ls_wR_factor_gt 0.0911
_refine_ls_wR_factor_ref 0.0950
_reflns_number_gt 1952
_reflns_number_total 2158
_reflns_threshold_expression I>2sigma(I)
_cod_data_source_file vm2136.cif
_cod_data_source_block I
_cod_original_cell_volume 1192.1(4)
_cod_original_sg_symbol_H-M 'P 21/c'
_cod_database_code 2232978
_cod_database_fobs_code 2232978

loop_
_symmetry_equiv_pos_as_xyz
'x, y, z'
'-x, y+1/2, -z+1/2'
'-x, -y, -z'
'x, -y-1/2, z-1/2'

loop_
_atom_site_type_symbol
_atom_site_label
_atom_site_fract_x
_atom_site_fract_y
_atom_site_fract_z
_atom_site_U_iso_or_equiv
_atom_site_adp_type
_atom_site_calc_flag
_atom_site_refinement_flags
_atom_site_occupancy
_atom_site_symmetry_multiplicity
Ag Ag1 -0.34103(4) 0.89095(3) 0.20814(4) 0.04938(17) Uani d . 1 1
N N1 -0.0927(4) 0.9097(2) 0.3164(4) 0.0326(8) Uani d . 1 1
N N2 0.1479(4) 0.9666(3) 0.3996(4) 0.0354(8) Uani d . 1 1
H H2B 0.2248 1.0035 0.4080 0.043 Uiso calc R 1 1
N N3 -0.1878(4) 1.0476(2) 0.0747(4) 0.0320(8) Uani d . 1 1
N N4 -0.1943(5) 0.9813(3) -0.0280(4) 0.0449(10) Uani d . 1 1
N N5 -0.4205(4) 1.0613(3) -0.0931(4) 0.0374(8) Uani d . 1 1
N N6 0.3779(5) 1.1840(3) 0.4722(5) 0.0470(10) Uani d . 1 1
O O1 0.3112(6) 1.1880(4) 0.3398(4) 0.0877(14) Uani d . 1 1
O O2 0.3944(6) 1.1033(3) 0.5326(5) 0.0818(14) Uani d . 1 1
O O3 0.4245(5) 1.2605(3) 0.5397(5) 0.0801(13) Uani d . 1 1
C C1 0.0033(5) 0.8484(3) 0.4281(4) 0.0320(9) Uani d . 1 1
C C2 -0.0334(6) 0.7641(3) 0.4866(5) 0.0387(10) Uani d . 1 1
H H2A -0.1339 0.7396 0.4515 0.046 Uiso calc R 1 1
C C3 0.0871(6) 0.7193(3) 0.5989(5) 0.0446(12) Uani d . 1 1
H H3A 0.0670 0.6633 0.6409 0.054 Uiso calc R 1 1
C C4 0.2383(6) 0.7552(3) 0.6518(5) 0.0454(12) Uani d . 1 1
H H4A 0.3158 0.7223 0.7277 0.055 Uiso calc R 1 1
C C5 0.2760(5) 0.8380(3) 0.5946(5) 0.0415(11) Uani d . 1 1
H H5A 0.3769 0.8618 0.6295 0.050 Uiso calc R 1 1
C C6 0.1542(5) 0.8840(3) 0.4813(5) 0.0345(10) Uani d . 1 1
C C7 -0.0011(5) 0.9789(3) 0.3042(4) 0.0306(9) Uani d . 1 1
C C8 -0.0451(5) 1.0643(3) 0.2027(4) 0.0352(10) Uani d . 1 1
H H8A -0.0574 1.1222 0.2528 0.042 Uiso calc R 1 1
H H8B 0.0379 1.0774 0.1732 0.042 Uiso calc R 1 1
C C9 -0.3227(5) 1.0931(3) 0.0341(5) 0.0353(10) Uani d . 1 1
H H9A -0.3452 1.1409 0.0881 0.042 Uiso calc R 1 1
C C10 -0.3371(6) 0.9929(4) -0.1265(5) 0.0450(11) Uani d . 1 1
H H10A -0.3772 0.9569 -0.2120 0.054 Uiso calc R 1 1

loop_
_atom_site_aniso_label
_atom_site_aniso_U_11
_atom_site_aniso_U_22
_atom_site_aniso_U_33
_atom_site_aniso_U_12
_atom_site_aniso_U_13
_atom_site_aniso_U_23
Ag1 0.0295(2) 0.0625(3) 0.0471(3) 0.00013(17) 0.00685(17) 0.00857(18)
N1 0.0290(19) 0.0329(19) 0.0328(19) 0.0005(16) 0.0098(16) -0.0039(15)
N2 0.030(2) 0.038(2) 0.036(2) -0.0027(16) 0.0114(16) -0.0009(16)
N3 0.0292(19) 0.0302(17) 0.0335(19) 0.0019(15) 0.0100(16) 0.0020(15)
N4 0.040(2) 0.046(2) 0.047(2) 0.0002(19) 0.016(2) -0.0166(19)
N5 0.030(2) 0.041(2) 0.036(2) 0.0014(17) 0.0097(17) 0.0027(17)
N6 0.036(2) 0.056(3) 0.047(3) -0.007(2) 0.015(2) -0.004(2)
O1 0.103(4) 0.097(3) 0.048(2) 0.023(3) 0.016(2) -0.003(2)
O2 0.089(3) 0.060(3) 0.088(3) -0.008(2) 0.029(3) 0.028(2)
O3 0.067(3) 0.064(3) 0.094(3) -0.025(2) 0.019(2) -0.029(2)
C1 0.033(2) 0.032(2) 0.028(2) 0.0053(18) 0.0098(18) -0.0064(18)
C2 0.040(3) 0.034(2) 0.040(2) 0.000(2) 0.014(2) -0.0028(19)
C3 0.060(3) 0.033(2) 0.037(3) 0.004(2) 0.018(2) 0.000(2)
C4 0.055(3) 0.041(3) 0.034(2) 0.018(2) 0.012(2) 0.001(2)
C5 0.034(3) 0.049(3) 0.035(2) 0.005(2) 0.008(2) -0.007(2)
C6 0.036(3) 0.035(2) 0.031(2) 0.0020(19) 0.013(2) -0.0054(18)
C7 0.030(2) 0.031(2) 0.028(2) -0.0005(18) 0.0106(18) -0.0052(17)
C8 0.031(2) 0.034(2) 0.036(2) -0.0011(19) 0.0093(19) -0.0042(19)
C9 0.037(3) 0.037(2) 0.032(2) 0.003(2) 0.015(2) 0.0031(19)
C10 0.040(3) 0.049(3) 0.043(3) -0.007(2) 0.014(2) -0.010(2)

loop_
_atom_type_symbol
_atom_type_description
_atom_type_scat_dispersion_real
_atom_type_scat_dispersion_imag
_atom_type_scat_source
C C 0.0033 0.0016 'International Tables Vol C Tables 4.2.6.8 and 6.1.1.4'
H H 0.0000 0.0000 'International Tables Vol C Tables 4.2.6.8 and 6.1.1.4'
N N 0.0061 0.0033 'International Tables Vol C Tables 4.2.6.8 and 6.1.1.4'
O O 0.0106 0.0060 'International Tables Vol C Tables 4.2.6.8 and 6.1.1.4'
Ag Ag -0.8971 1.1015 'International Tables Vol C Tables 4.2.6.8 and 6.1.1.4'

loop_
_geom_angle_atom_site_label_1
_geom_angle_atom_site_label_2
_geom_angle_atom_site_label_3
_geom_angle_site_symmetry_3
_geom_angle
N1 Ag1 N5 3_475 155.72(14)
C7 N1 C1 . 105.5(4)
C7 N1 Ag1 . 131.1(3)
C1 N1 Ag1 . 123.3(3)
C7 N2 C6 . 107.6(4)
C7 N2 H2B . 126.2
C6 N2 H2B . 126.2
C9 N3 N4 . 109.8(4)
C9 N3 C8 . 128.8(4)
N4 N3 C8 . 121.2(3)
C10 N4 N3 . 102.1(4)
C9 N5 C10 . 103.0(4)
C9 N5 Ag1 3_475 125.8(3)
C10 N5 Ag1 3_475 131.1(3)
O3 N6 O1 . 118.6(5)
O3 N6 O2 . 122.2(5)
O1 N6 O2 . 119.1(5)
C6 C1 N1 . 109.2(4)
C6 C1 C2 . 121.1(4)
N1 C1 C2 . 129.7(4)
C3 C2 C1 . 116.5(4)
C3 C2 H2A . 121.8
C1 C2 H2A . 121.8
C2 C3 C4 . 122.2(4)
C2 C3 H3A . 118.9
C4 C3 H3A . 118.9
C5 C4 C3 . 121.9(4)
C5 C4 H4A . 119.1
C3 C4 H4A . 119.1
C4 C5 C6 . 116.2(4)
C4 C5 H5A . 121.9
C6 C5 H5A . 121.9
N2 C6 C1 . 105.5(4)
N2 C6 C5 . 132.3(4)
C1 C6 C5 . 122.2(4)
N1 C7 N2 . 112.2(4)
N1 C7 C8 . 127.7(4)
N2 C7 C8 . 120.1(4)
N3 C8 C7 . 112.8(3)
N3 C8 H8A . 109.0
C7 C8 H8A . 109.0
N3 C8 H8B . 109.0
C7 C8 H8B . 109.0
H8A C8 H8B . 107.8
N5 C9 N3 . 110.5(4)
N5 C9 H9A . 124.8
N3 C9 H9A . 124.8
N4 C10 N5 . 114.6(4)
N4 C10 H10A . 122.7
N5 C10 H10A . 122.7

loop_
_geom_bond_atom_site_label_1
_geom_bond_atom_site_label_2
_geom_bond_site_symmetry_2
_geom_bond_distance
Ag1 N1 . 2.163(4)
Ag1 N5 3_475 2.171(4)
N1 C7 . 1.321(5)
N1 C1 . 1.397(5)
N2 C7 . 1.353(5)
N2 C6 . 1.382(5)
N2 H2B . 0.8600
N3 C9 . 1.325(5)
N3 N4 . 1.361(5)
N3 C8 . 1.454(5)
N4 C10 . 1.318(6)
N5 C9 . 1.313(6)
N5 C10 . 1.352(6)
N5 Ag1 3_475 2.171(4)
N6 O3 . 1.222(5)
N6 O1 . 1.229(5)
N6 O2 . 1.233(5)
C1 C6 . 1.390(6)
C1 C2 . 1.399(6)
C2 C3 . 1.377(6)
C2 H2A . 0.9300
C3 C4 . 1.395(7)
C3 H3A . 0.9300
C4 C5 . 1.380(7)
C4 H4A . 0.9300
C5 C6 . 1.396(6)
C5 H5A . 0.9300
C7 C8 . 1.492(6)
C8 H8A . 0.9700
C8 H8B . 0.9700
C9 H9A . 0.9300
C10 H10A . 0.9300

loop_
_geom_hbond_atom_site_label_D
_geom_hbond_atom_site_label_H
_geom_hbond_atom_site_label_A
_geom_hbond_distance_DH
_geom_hbond_distance_HA
_geom_hbond_distance_DA
_geom_hbond_angle_DHA
N2 H2B O2 0.86 2.08 2.849(6) 148.1

loop_
_geom_torsion_atom_site_label_1
_geom_torsion_atom_site_label_2
_geom_torsion_atom_site_label_3
_geom_torsion_atom_site_label_4
_geom_torsion_site_symmetry_1
_geom_torsion
N5 Ag1 N1 C7 3_475 -24.9(5)
N5 Ag1 N1 C1 3_475 149.8(3)
C9 N3 N4 C10 . 0.5(5)
C8 N3 N4 C10 . -176.4(4)
C7 N1 C1 C6 . 0.1(4)
Ag1 N1 C1 C6 . -175.7(3)
C7 N1 C1 C2 . 179.6(4)
Ag1 N1 C1 C2 . 3.7(6)
C6 C1 C2 C3 . 0.2(6)
N1 C1 C2 C3 . -179.2(4)
C1 C2 C3 C4 . -0.4(6)
C2 C3 C4 C5 . 0.1(7)
C3 C4 C5 C6 . 0.3(6)
C7 N2 C6 C1 . 0.7(4)
C7 N2 C6 C5 . -179.5(4)
N1 C1 C6 N2 . -0.5(4)
C2 C1 C6 N2 . 180.0(4)
N1 C1 C6 C5 . 179.6(4)
C2 C1 C6 C5 . 0.1(6)
C4 C5 C6 N2 . 179.8(4)
C4 C5 C6 C1 . -0.4(6)
C1 N1 C7 N2 . 0.3(4)
Ag1 N1 C7 N2 . 175.7(3)
C1 N1 C7 C8 . -178.8(4)
Ag1 N1 C7 C8 . -3.3(6)
C6 N2 C7 N1 . -0.7(5)
C6 N2 C7 C8 . 178.5(3)
C9 N3 C8 C7 . 114.0(5)
N4 N3 C8 C7 . -69.8(5)
N1 C7 C8 N3 . -23.6(6)
N2 C7 C8 N3 . 157.4(4)
C10 N5 C9 N3 . 0.7(5)
Ag1 N5 C9 N3 3_475 178.7(3)
N4 N3 C9 N5 . -0.8(5)
C8 N3 C9 N5 . 175.8(4)
N3 N4 C10 N5 . 0.0(5)
C9 N5 C10 N4 . -0.4(5)
Ag1 N5 C10 N4 3_475 -178.3(3)
